data_1567195
loop_
_publ_author_name
'Xia, Hai-Lun'
'Zhou, Kang'
'Wu, Shenjie'
'Ren, Daming'
'Xing, Kai'
'Guo, Jiandong'
'Wang, Xiaotai'
'Liu, Xiao-Yuan'
'Li, Jing'

_publ_section_title
;
 Building an emission library of donor-acceptor-donor type linker-based
 luminescent metal-organic frameworks.
;
_journal_issue 27
_journal_name_full 'Chemical science'
_journal_page_first 8036
_journal_page_last 8044
_journal_paper_doi 10.1039/d2sc02267b
_journal_volume 13
_journal_year 2022
_chemical_formula_moiety 'C12 H6 N6 S Zn'
_chemical_formula_sum 'C12 H6 N6 S Zn'
_chemical_formula_weight 331.66
_space_group_crystal_system tetragonal
_space_group_IT_number 80
_space_group_name_Hall 'I 4bw'
_space_group_name_H-M_alt 'I 41'
_atom_sites_solution_hydrogens geom
_audit_creation_date 2021-01-20
_audit_creation_method
;
Olex2 1.3
(compiled 2020.11.12 svn.r5f609507 for OlexSys, GUI svn.r6226)
;
_audit_update_record
;
2021-12-16 deposited with the CCDC.	2022-06-29 downloaded from the CCDC.
;
_cell_angle_alpha 90
_cell_angle_beta 90
_cell_angle_gamma 90
_cell_formula_units_Z 8
_cell_length_a 16.5490(14)
_cell_length_b 16.5490(14)
_cell_length_c 12.4563(12)
_cell_measurement_reflns_used 5961
_cell_measurement_temperature 190.0
_cell_measurement_theta_max 60.144
_cell_measurement_theta_min 3.285
_cell_volume 3411.4(5)
_computing_cell_refinement 'SAINT V8.40A (Bruker, 2019)'
_computing_data_reduction 'SAINT V8.40A (Bruker, 2019)'
_computing_molecular_graphics 'Olex2 1.3 (Dolomanov et al., 2009)'
_computing_publication_material 'Olex2 1.3 (Dolomanov et al., 2009)'
_computing_structure_refinement 'SHELXL 2018/3 (Sheldrick, 2015)'
_diffrn_ambient_temperature 190.0
_diffrn_measured_fraction_theta_full 0.985
_diffrn_measured_fraction_theta_max 0.985
_diffrn_measurement_device_type 'Bruker D8 VENTURE'
_diffrn_measurement_method '\f and \w scans'
_diffrn_radiation_type GaK\a
_diffrn_radiation_wavelength 1.34139
_diffrn_reflns_av_unetI/netI 0.0777
_diffrn_reflns_Laue_measured_fraction_full 0.985
_diffrn_reflns_Laue_measured_fraction_max 0.985
_diffrn_reflns_limit_h_max 14
_diffrn_reflns_limit_h_min -14
_diffrn_reflns_limit_k_max 19
_diffrn_reflns_limit_k_min 0
_diffrn_reflns_limit_l_max 14
_diffrn_reflns_limit_l_min -14
_diffrn_reflns_number 2887
_diffrn_reflns_point_group_measured_fraction_full 0.933
_diffrn_reflns_point_group_measured_fraction_max 0.931
_diffrn_reflns_theta_full 53.594
_diffrn_reflns_theta_max 53.866
_diffrn_reflns_theta_min 3.286
_diffrn_source_current 2.86
_diffrn_source_power 0.1993706
_diffrn_source_voltage 69.71
_diffrn_standards_number 0
_exptl_absorpt_coefficient_mu 2.071
_exptl_absorpt_correction_T_max 0.7518
_exptl_absorpt_correction_T_min 0.5524
_exptl_absorpt_correction_type multi-scan
_exptl_absorpt_process_details
;
SADABS-2016/2 (Bruker,2016/2) was used for absorption correction.
wR2(int) was 0.1318 before and 0.0798 after correction.
The Ratio of minimum to maximum transmission is 0.7348.
The \l/2 correction factor is Not present.
;
_exptl_crystal_density_diffrn 1.292
_exptl_crystal_description block
_exptl_crystal_F_000 1328
_exptl_crystal_size_max 0.12
_exptl_crystal_size_mid 0.1
_exptl_crystal_size_min 0.1
_refine_diff_density_max 1.617
_refine_diff_density_min -0.611
_refine_diff_density_rms 0.150
_refine_ls_abs_structure_details
;
 Flack x determined using 1106 quotients [(I+)-(I-)]/[(I+)+(I-)]
 (Parsons, Flack and Wagner, Acta Cryst. B69 (2013) 249-259).
;
_refine_ls_abs_structure_Flack 0.03(4)
_refine_ls_extinction_method none
_refine_ls_goodness_of_fit_ref 1.093
_refine_ls_hydrogen_treatment constr
_refine_ls_matrix_type full
_refine_ls_number_parameters 170
_refine_ls_number_reflns 2887
_refine_ls_number_restraints 174
_refine_ls_restrained_S_all 1.105
_refine_ls_R_factor_all 0.0770
_refine_ls_R_factor_gt 0.0718
_refine_ls_shift/su_max 0.002
_refine_ls_shift/su_mean 0.000
_refine_ls_structure_factor_coef Fsqd
_refine_ls_weighting_details 'w=1/[\s^2^(Fo^2^)+(0.1383P)^2^+1.6530P] where P=(Fo^2^+2Fc^2^)/3'
_refine_ls_weighting_scheme calc
_refine_ls_wR_factor_gt 0.1839
_refine_ls_wR_factor_ref 0.1932
_reflns_Friedel_coverage 0.800
_reflns_Friedel_fraction_full 0.875
_reflns_Friedel_fraction_max 0.871
_reflns_number_gt 2751
_reflns_number_total 2887
_reflns_threshold_expression 'I > 2\s(I)'
_cod_data_source_file d2sc02267b2.cif
_cod_data_source_block b_tw_sq
_cod_depositor_comments 'Adding full bibliography for 1567192--1567197.cif.'
_cod_original_cell_volume 3411.4(7)
_cod_database_code 1567195
_shelx_shelxl_version_number 2018/3
_shelx_space_group_comment
;
The symmetry employed for this shelxl refinement is uniquely defined
by the following loop, which should always be used as a source of
symmetry information in preference to the above space-group names.
They are only intended as comments.
;
_shelx_estimated_absorpt_t_max 0.820
_shelx_estimated_absorpt_t_min 0.789
_olex2_refinement_description
;
1. Twinned data refinement
 Scales: 0.521(5)
 0.479(5)
2. Fixed Uiso
 At 1.2 times of:
  All C(H) groups
3. Uiso/Uaniso restraints and constraints
Uanis(N6) \\sim Ueq: with sigma of 0.005 and sigma for terminal atoms of 0.01
Uanis(S5) \\sim Ueq: with sigma of 0.005 and sigma for terminal atoms of 0.01
4. Rigid body (RIGU) restrains
 All non-hydrogen atoms
 with sigma for 1-2 distances of 0.001 and sigma for 1-3 distances of 0.001
5.a Aromatic/amide H refined with riding coordinates:
 C5(H5), C6(H6), C13(H13), C12(H12), C15(H15), C16(H16)
5.b Fitted hexagon refined as free rotating group:
 C9(C8,C13,C12,C11,C10)
;
_platon_squeeze_void_probe_radius 1.20
_olex2_submission_special_instructions 'No special instructions were received'

loop_
_space_group_symop_operation_xyz
'x, y, z'
'-x+1/2, -y+1/2, z+1/2'
'-y, x+1/2, z+1/4'
'y+1/2, -x, z+3/4'
'x+1/2, y+1/2, z+1/2'
'-x+1, -y+1, z+1'
'-y+1/2, x+1, z+3/4'
'y+1, -x+1/2, z+5/4'

loop_
_atom_site_label
_atom_site_type_symbol
_atom_site_fract_x
_atom_site_fract_y
_atom_site_fract_z
_atom_site_U_iso_or_equiv
_atom_site_adp_type
_atom_site_occupancy
_atom_site_site_symmetry_order
_atom_site_calc_flag
_atom_site_refinement_flags_posn
_atom_site_refinement_flags_adp
_atom_site_refinement_flags_occupancy
_atom_site_disorder_assembly
_atom_site_disorder_group
Zn1 Zn 0.23705(10) 0.32217(10) -0.00779(17) 0.0230(4) Uani 1 1 d . . . . .
S5 S 0.1401(4) 0.5135(4) 0.6188(5) 0.0742(17) Uani 1 1 d . U . . .
N1 N 0.2555(7) 0.3612(6) 0.2236(9) 0.029(2) Uani 1 1 d . . . . .
N2 N 0.2199(7) 0.3853(7) 0.1279(11) 0.035(2) Uani 1 1 d . . . . .
N3 N -0.1614(5) 0.7593(6) 0.5089(8) 0.0207(18) Uani 1 1 d . . . . .
N4 N -0.1235(6) 0.7434(6) 0.6060(8) 0.0222(19) Uani 1 1 d . . . . .
N5 N 0.1670(10) 0.4877(9) 0.4943(16) 0.062(4) Uani 1 1 d . . . . .
N6 N 0.0692(10) 0.5813(11) 0.5918(14) 0.059(3) Uani 1 1 d . U . . .
C5 C 0.1757(11) 0.4496(10) 0.1473(15) 0.047(4) Uani 1 1 d . . . . .
H5 H 0.148691 0.480100 0.093561 0.056 Uiso 1 1 calc R U . . .
C6 C 0.2253(8) 0.4096(8) 0.3001(12) 0.031(2) Uani 1 1 d . . . . .
H6 H 0.238306 0.404393 0.374087 0.038 Uiso 1 1 calc R U . . .
C7 C 0.1733(9) 0.4678(8) 0.2605(13) 0.036(2) Uani 1 1 d . . . . .
C9 C 0.1196(6) 0.5315(6) 0.4300(8) 0.044(3) Uani 1 1 d G . . . .
C8 C 0.1212(5) 0.5292(5) 0.3184(8) 0.035(2) Uani 1 1 d G . . . .
C13 C 0.0704(6) 0.5791(6) 0.2594(6) 0.044(3) Uani 1 1 d G . . . .
H13 H 0.071565 0.577532 0.183187 0.053 Uiso 1 1 calc R U . . .
C12 C 0.0180(6) 0.6315(6) 0.3119(8) 0.047(4) Uani 1 1 d G . . . .
H12 H -0.016772 0.665663 0.271541 0.056 Uiso 1 1 calc R U . . .
C11 C 0.0163(5) 0.6339(6) 0.4234(8) 0.037(3) Uani 1 1 d G . . . .
C10 C 0.0671(6) 0.5839(6) 0.4825(6) 0.044(3) Uani 1 1 d G . . . .
C14 C -0.0510(6) 0.6852(7) 0.4775(12) 0.0232(19) Uani 1 1 d . . . . .
C15 C -0.0577(8) 0.7027(8) 0.5876(12) 0.028(2) Uani 1 1 d . . . . .
H15 H -0.019729 0.687007 0.640827 0.034 Uiso 1 1 calc R U . . .
C16 C -0.1139(8) 0.7279(9) 0.4358(12) 0.031(3) Uani 1 1 d . . . . .
H16 H -0.122498 0.734290 0.360922 0.037 Uiso 1 1 calc R U . . .

loop_
_atom_site_aniso_label
_atom_site_aniso_U_11
_atom_site_aniso_U_22
_atom_site_aniso_U_33
_atom_site_aniso_U_23
_atom_site_aniso_U_13
_atom_site_aniso_U_12
Zn1 0.0229(8) 0.0304(9) 0.0158(8) -0.0017(7) 0.0028(8) 0.0014(7)
S5 0.071(3) 0.088(3) 0.064(3) -0.021(2) -0.009(2) 0.051(3)
N1 0.042(6) 0.019(4) 0.026(4) 0.005(3) 0.014(3) 0.008(4)
N2 0.039(6) 0.039(4) 0.027(4) 0.012(3) 0.018(4) 0.019(4)
N3 0.022(3) 0.020(4) 0.019(4) 0.001(3) 0.002(3) 0.012(3)
N4 0.024(3) 0.022(5) 0.021(4) -0.002(3) 0.000(3) 0.011(3)
N5 0.061(7) 0.064(8) 0.060(6) -0.003(6) 0.007(6) 0.033(6)
N6 0.060(6) 0.065(6) 0.053(4) -0.015(4) 0.007(4) 0.014(5)
C5 0.056(8) 0.047(6) 0.038(4) 0.006(4) 0.014(5) 0.030(6)
C6 0.031(5) 0.029(5) 0.034(4) -0.004(4) 0.012(4) 0.008(4)
C7 0.032(5) 0.035(5) 0.040(4) 0.004(4) 0.018(4) 0.013(4)
C9 0.040(6) 0.040(6) 0.051(4) -0.008(4) 0.012(4) 0.014(5)
C8 0.024(5) 0.029(5) 0.052(4) -0.001(4) 0.020(4) 0.003(4)
C13 0.050(6) 0.038(6) 0.044(5) -0.012(4) 0.018(5) 0.024(5)
C12 0.052(8) 0.042(8) 0.046(4) -0.019(5) 0.015(4) 0.025(6)
C11 0.033(5) 0.032(6) 0.046(4) -0.021(4) 0.011(4) 0.007(4)
C10 0.035(5) 0.044(6) 0.053(4) -0.016(4) 0.008(4) 0.011(5)
C14 0.015(3) 0.021(4) 0.033(4) -0.019(3) 0.001(3) -0.003(3)
C15 0.027(4) 0.026(6) 0.032(4) -0.014(4) -0.003(3) 0.015(4)
C16 0.024(4) 0.042(6) 0.026(4) -0.017(4) 0.002(3) 0.008(4)

loop_
_atom_type_symbol
_atom_type_description
_atom_type_scat_dispersion_real
_atom_type_scat_dispersion_imag
_atom_type_scat_source
C C 0.0137 0.0067 'International Tables Vol C Tables 4.2.6.8 and 6.1.1.4'
H H 0.0000 0.0000 'International Tables Vol C Tables 4.2.6.8 and 6.1.1.4'
N N 0.0241 0.0134 'International Tables Vol C Tables 4.2.6.8 and 6.1.1.4'
S S 0.2925 0.4295 'International Tables Vol C Tables 4.2.6.8 and 6.1.1.4'
Zn Zn -2.7473 0.5279 'International Tables Vol C Tables 4.2.6.8 and 6.1.1.4'

loop_
_geom_angle_atom_site_label_1
_geom_angle_atom_site_label_2
_geom_angle_atom_site_label_3
_geom_angle
_geom_angle_site_symmetry_1
_geom_angle_site_symmetry_3
_geom_angle_publ_flag
N1 Zn1 N2 105.9(5) 7_544 . ?
N1 Zn1 N3 114.5(4) 7_544 5_544 ?
N3 Zn1 N2 107.7(5) 5_544 . ?
N4 Zn1 N1 107.0(4) 3_654 7_544 ?
N4 Zn1 N2 121.1(4) 3_654 . ?
N4 Zn1 N3 101.1(5) 3_654 5_544 ?
N6 S5 N5 100.0(8) . . ?
N2 N1 Zn1 125.0(8) . 8_454 ?
C6 N1 Zn1 127.9(10) . 8_454 ?
C6 N1 N2 106.3(11) . . ?
N1 N2 Zn1 120.9(8) . . ?
C5 N2 Zn1 130.9(12) . . ?
C5 N2 N1 108.2(12) . . ?
N4 N3 Zn1 125.0(7) . 5_455 ?
C16 N3 Zn1 130.0(10) . 5_455 ?
C16 N3 N4 105.0(10) . . ?
N3 N4 Zn1 121.3(7) . 4_465 ?
C15 N4 Zn1 128.8(10) . 4_465 ?
C15 N4 N3 108.9(11) . . ?
C9 N5 S5 105.2(10) . . ?
C10 N6 S5 104.0(10) . . ?
N2 C5 H5 124.3 . . ?
N2 C5 C7 111.3(14) . . ?
C7 C5 H5 124.3 . . ?
N1 C6 H6 123.4 . . ?
N1 C6 C7 113.2(14) . . ?
C7 C6 H6 123.4 . . ?
C5 C7 C8 128.5(13) . . ?
C6 C7 C5 100.7(12) . . ?
C6 C7 C8 130.6(14) . . ?
N5 C9 C8 124.9(9) . . ?
N5 C9 C10 115.1(9) . . ?
C8 C9 C10 120.0 . . ?
C9 C8 C7 120.4(8) . . ?
C9 C8 C13 120.0 . . ?
C13 C8 C7 119.4(8) . . ?
C8 C13 H13 120.0 . . ?
C12 C13 C8 120.0 . . ?
C12 C13 H13 120.0 . . ?
C13 C12 H12 120.0 . . ?
C13 C12 C11 120.0 . . ?
C11 C12 H12 120.0 . . ?
C12 C11 C10 120.0 . . ?
C12 C11 C14 117.6(8) . . ?
C10 C11 C14 122.0(8) . . ?
N6 C10 C9 115.8(9) . . ?
N6 C10 C11 124.2(9) . . ?
C11 C10 C9 120.0 . . ?
C15 C14 C11 126.3(11) . . ?
C16 C14 C11 131.8(12) . . ?
C16 C14 C15 101.8(10) . . ?
N4 C15 C14 110.2(12) . . ?
N4 C15 H15 124.9 . . ?
C14 C15 H15 124.9 . . ?
N3 C16 C14 113.6(14) . . ?
N3 C16 H16 123.2 . . ?
C14 C16 H16 123.2 . . ?

loop_
_geom_bond_atom_site_label_1
_geom_bond_atom_site_label_2
_geom_bond_distance
_geom_bond_site_symmetry_2
_geom_bond_publ_flag
Zn1 N1 1.979(10) 7_544 ?
Zn1 N2 2.008(13) . ?
Zn1 N3 1.987(9) 5_544 ?
Zn1 N4 1.948(10) 3_654 ?
S5 N5 1.669(19) . ?
S5 N6 1.659(17) . ?
N1 N2 1.387(18) . ?
N1 C6 1.342(16) . ?
N2 C5 1.313(19) . ?
N3 N4 1.387(14) . ?
N3 C16 1.311(16) . ?
N4 C15 1.300(16) . ?
N5 C9 1.335(18) . ?
N6 C10 1.363(19) . ?
C5 H5 0.9500 . ?
C5 C7 1.44(3) . ?
C6 H6 0.9500 . ?
C6 C7 1.38(2) . ?
C7 C8 1.515(13) . ?
C9 C8 1.3900 . ?
C9 C10 1.3900 . ?
C8 C13 1.3900 . ?
C13 H13 0.9500 . ?
C13 C12 1.3900 . ?
C12 H12 0.9500 . ?
C12 C11 1.3900 . ?
C11 C10 1.3900 . ?
C11 C14 1.554(12) . ?
C14 C15 1.41(2) . ?
C14 C16 1.360(19) . ?
C15 H15 0.9500 . ?
C16 H16 0.9500 . ?

loop_
_geom_torsion_atom_site_label_1
_geom_torsion_atom_site_label_2
_geom_torsion_atom_site_label_3
_geom_torsion_atom_site_label_4
_geom_torsion
_geom_torsion_site_symmetry_1
_geom_torsion_site_symmetry_2
_geom_torsion_site_symmetry_3
_geom_torsion_site_symmetry_4
_geom_torsion_publ_flag
Zn1 N1 N2 Zn1 -2.4(14) 8_454 . . . ?
Zn1 N1 N2 C5 175.4(11) 8_454 . . . ?
Zn1 N1 C6 C7 -172.8(10) 8_454 . . . ?
Zn1 N2 C5 C7 172.2(11) . . . . ?
Zn1 N3 N4 Zn1 12.6(13) 5_455 . . 4_465 ?
Zn1 N3 N4 C15 -178.4(9) 5_455 . . . ?
Zn1 N3 C16 C14 -177.1(9) 5_455 . . . ?
Zn1 N4 C15 C14 164.3(9) 4_465 . . . ?
S5 N5 C9 C8 -179.9(8) . . . . ?
S5 N5 C9 C10 1.7(14) . . . . ?
S5 N6 C10 C9 1.4(15) . . . . ?
S5 N6 C10 C11 -179.3(8) . . . . ?
N1 N2 C5 C7 -5.4(19) . . . . ?
N1 C6 C7 C5 -0.5(18) . . . . ?
N1 C6 C7 C8 174.2(13) . . . . ?
N2 N1 C6 C7 -2.5(16) . . . . ?
N2 C5 C7 C6 3.6(19) . . . . ?
N2 C5 C7 C8 -171.2(14) . . . . ?
N3 N4 C15 C14 -3.5(16) . . . . ?
N4 N3 C16 C14 6.1(16) . . . . ?
N5 S5 N6 C10 -0.3(15) . . . . ?
N5 C9 C8 C7 6.5(16) . . . . ?
N5 C9 C8 C13 -178.3(15) . . . . ?
N5 C9 C10 N6 -2.2(15) . . . . ?
N5 C9 C10 C11 178.5(13) . . . . ?
N6 S5 N5 C9 -0.8(15) . . . . ?
C5 C7 C8 C9 171.8(14) . . . . ?
C5 C7 C8 C13 -3(2) . . . . ?
C6 N1 N2 Zn1 -173.1(9) . . . . ?
C6 N1 N2 C5 4.8(15) . . . . ?
C6 C7 C8 C9 -2(2) . . . . ?
C6 C7 C8 C13 -176.8(14) . . . . ?
C7 C8 C13 C12 175.2(11) . . . . ?
C9 C8 C13 C12 0.0 . . . . ?
C8 C9 C10 N6 179.4(14) . . . . ?
C8 C9 C10 C11 0.0 . . . . ?
C8 C13 C12 C11 0.0 . . . . ?
C13 C12 C11 C10 0.0 . . . . ?
C13 C12 C11 C14 -172.3(10) . . . . ?
C12 C11 C10 N6 -179.3(15) . . . . ?
C12 C11 C10 C9 0.0 . . . . ?
C12 C11 C14 C15 -172.4(11) . . . . ?
C12 C11 C14 C16 3.3(18) . . . . ?
C11 C14 C15 N4 -176.5(12) . . . . ?
C11 C14 C16 N3 175.6(12) . . . . ?
C10 C9 C8 C7 -175.2(11) . . . . ?
C10 C9 C8 C13 0.0 . . . . ?
C10 C11 C14 C15 15.4(17) . . . . ?
C10 C11 C14 C16 -168.9(13) . . . . ?
C14 C11 C10 N6 -7.3(15) . . . . ?
C14 C11 C10 C9 172.0(10) . . . . ?
C15 C14 C16 N3 -7.9(17) . . . . ?
C16 N3 N4 Zn1 -170.3(10) . . . 4_465 ?
C16 N3 N4 C15 -1.4(14) . . . . ?
C16 C14 C15 N4 6.7(16) . . . . ?

loop_
_platon_squeeze_void_nr
_platon_squeeze_void_average_x
_platon_squeeze_void_average_y
_platon_squeeze_void_average_z
_platon_squeeze_void_volume
_platon_squeeze_void_count_electrons
_platon_squeeze_void_content
1 -0.048 0.430 -0.048 1297 311 ' '

loop_
_twin_individual_id
_twin_individual_mass_fraction_refined
1 0.521(5)
2 0.479(5)
